data_4315123
loop_
_publ_author_name
'Gerrit W. Fester'
'Jana Eckstein'
'Daniela Gerlach'
'J\"org Wagler'
'Erica Brendler'
'Edwin Kroke'

_publ_contact_author
;Wagler, J\"org 
 Institut f\"ur Anorganische Chemie  
 Technische Universit\"at Bergakademie Freiberg
 Leipziger Str. 29 
 09596 Freiberg 
 Bundesrepublik Deutschland
;
_publ_contact_author_fax '03731 39-4058 '
_publ_contact_author_phone '03731 39-3556 '
_publ_section_title
;
 Reactions of Hydridochlorosilanes with 2,2'-Bipyridine and
 1,10-Phenanthroline: Complexation versus Dismutation and
 Metal-Catalyst-Free 1,4-Hydrosilylation
;
_journal_name_full 'Inorganic Chemistry'
_journal_page_first 2667
_journal_page_last 2673
_journal_paper_doi 10.1021/ic901620e
_journal_volume 49
_journal_year 2010
_chemical_formula_moiety '2(C12 H8 Cl4 N2 Si), C2 H3 N'
_chemical_formula_sum 'C26 H19 Cl8 N5 Si2'
_chemical_formula_weight 741.24
_chemical_name_systematic
;
 tetrachlorosilane 1,10-phenanthroline complex, acetonitrile solvate
;
_space_group_IT_number 2
_symmetry_cell_setting triclinic
_symmetry_space_group_name_Hall '-P 1'
_symmetry_space_group_name_H-M 'P -1'
_atom_sites_solution_hydrogens geom
_atom_sites_solution_primary direct
_atom_sites_solution_secondary difmap
_audit_creation_method SHELXL-97
_cell_angle_alpha 89.334(5)
_cell_angle_beta 87.725(4)
_cell_angle_gamma 78.770(4)
_cell_formula_units_Z 2
_cell_length_a 7.4952(10)
_cell_length_b 12.3284(18)
_cell_length_c 16.551(2)
_cell_measurement_reflns_used 5636
_cell_measurement_temperature 90(2)
_cell_measurement_theta_max 29.44
_cell_measurement_theta_min 2.46
_cell_volume 1498.9(3)
_computing_cell_refinement 'Bruker SMART'
_computing_data_collection 'Bruker SMART'
_computing_data_reduction 'Bruker SAINT'
_computing_molecular_graphics 'Ortep32 (Farugia)'
_computing_publication_material 'Shelx-97/ciftab(Sheldrick, 1997)'
_computing_structure_refinement 'SHELXL-97 (Sheldrick, 1997)'
_computing_structure_solution 'SHELXS-97 (Sheldrick, 1990)'
_diffrn_ambient_temperature 90(2)
_diffrn_measured_fraction_theta_full 0.993
_diffrn_measured_fraction_theta_max 0.993
_diffrn_measurement_device_type 'CCD area detector'
_diffrn_measurement_method 'phi and omega scans'
_diffrn_radiation_monochromator graphite
_diffrn_radiation_source 'fine-focus sealed tube'
_diffrn_radiation_type MoK\a
_diffrn_radiation_wavelength 0.71073
_diffrn_reflns_av_R_equivalents 0.0442
_diffrn_reflns_av_sigmaI/netI 0.0503
_diffrn_reflns_limit_h_max 10
_diffrn_reflns_limit_h_min -10
_diffrn_reflns_limit_k_max 17
_diffrn_reflns_limit_k_min -17
_diffrn_reflns_limit_l_max 23
_diffrn_reflns_limit_l_min -23
_diffrn_reflns_number 29374
_diffrn_reflns_theta_full 30.00
_diffrn_reflns_theta_max 30.00
_diffrn_reflns_theta_min 2.46
_exptl_absorpt_coefficient_mu 0.861
_exptl_absorpt_correction_T_max 0.9343
_exptl_absorpt_correction_T_min 0.7929
_exptl_absorpt_correction_type multi-scan
_exptl_absorpt_process_details SADABS
_exptl_crystal_colour colorless
_exptl_crystal_density_diffrn 1.642
_exptl_crystal_density_method 'not measured'
_exptl_crystal_description plate
_exptl_crystal_F_000 748
_exptl_crystal_size_max 0.50
_exptl_crystal_size_mid 0.35
_exptl_crystal_size_min 0.08
_refine_diff_density_max 0.527
_refine_diff_density_min -0.498
_refine_diff_density_rms 0.087
_refine_ls_extinction_method none
_refine_ls_goodness_of_fit_ref 1.105
_refine_ls_hydrogen_treatment constr
_refine_ls_matrix_type full
_refine_ls_number_parameters 371
_refine_ls_number_reflns 8686
_refine_ls_number_restraints 0
_refine_ls_restrained_S_all 1.105
_refine_ls_R_factor_all 0.0621
_refine_ls_R_factor_gt 0.0400
_refine_ls_shift/su_max 0.001
_refine_ls_shift/su_mean 0.000
_refine_ls_structure_factor_coef Fsqd
_refine_ls_weighting_details 'calc w=1/[\s^2^(Fo^2^)+(0.0463P)^2^+0.0000P] where P=(Fo^2^+2Fc^2^)/3'
_refine_ls_weighting_scheme calc
_refine_ls_wR_factor_gt 0.0950
_refine_ls_wR_factor_ref 0.1018
_reflns_number_gt 6484
_reflns_number_total 8686
_reflns_threshold_expression >2sigma(I)
_cod_data_source_file ic901620e_si_002_1.cif
_cod_data_source_block compound_3a
_cod_original_sg_symbol_Hall -P1
_cod_database_code 4315123

loop_
_symmetry_equiv_pos_as_xyz
'x, y, z'
'-x, -y, -z'

loop_
_atom_site_label
_atom_site_type_symbol
_atom_site_fract_x
_atom_site_fract_y
_atom_site_fract_z
_atom_site_U_iso_or_equiv
_atom_site_adp_type
_atom_site_occupancy
_atom_site_symmetry_multiplicity
_atom_site_calc_flag
_atom_site_refinement_flags
_atom_site_disorder_assembly
_atom_site_disorder_group
Cl1 Cl 0.33937(8) 0.10633(4) 0.22389(3) 0.02743(13) Uani 1 1 d . . .
Cl2 Cl 0.09613(8) 0.34417(4) 0.24478(3) 0.02520(13) Uani 1 1 d . . .
Cl3 Cl 0.51386(7) 0.31902(5) 0.20719(3) 0.02509(12) Uani 1 1 d . . .
Cl4 Cl 0.07380(7) 0.20274(4) 0.08896(3) 0.02134(11) Uani 1 1 d . . .
Si1 Si 0.28739(8) 0.25805(5) 0.15652(3) 0.01818(13) Uani 1 1 d . . .
N1 N 0.2546(2) 0.38808(14) 0.08404(10) 0.0152(3) Uani 1 1 d . . .
N2 N 0.4604(2) 0.19473(15) 0.06868(10) 0.0184(4) Uani 1 1 d . . .
C1 C 0.1565(3) 0.48947(17) 0.09750(12) 0.0178(4) Uani 1 1 d . . .
H1 H 0.0935 0.5054 0.1482 0.021 Uiso 1 1 calc R . .
C2 C 0.1443(3) 0.57264(18) 0.03871(13) 0.0197(4) Uani 1 1 d . . .
H2 H 0.0751 0.6443 0.0503 0.024 Uiso 1 1 calc R . .
C3 C 0.2310(3) 0.55174(19) -0.03528(13) 0.0212(4) Uani 1 1 d . . .
H3 H 0.2188 0.6074 -0.0760 0.025 Uiso 1 1 calc R . .
C4 C 0.3389(3) 0.44627(18) -0.05038(12) 0.0182(4) Uani 1 1 d . . .
C5 C 0.4442(3) 0.4147(2) -0.12329(13) 0.0248(5) Uani 1 1 d . . .
H5 H 0.4359 0.4651 -0.1674 0.030 Uiso 1 1 calc R . .
C6 C 0.5552(3) 0.3145(2) -0.13069(13) 0.0260(5) Uani 1 1 d . . .
H6 H 0.6258 0.2969 -0.1794 0.031 Uiso 1 1 calc R . .
C7 C 0.5686(3) 0.23469(19) -0.06695(13) 0.0219(5) Uani 1 1 d . . .
C8 C 0.6850(3) 0.1307(2) -0.06763(15) 0.0281(5) Uani 1 1 d . . .
H8 H 0.7601 0.1067 -0.1141 0.034 Uiso 1 1 calc R . .
C9 C 0.6892(3) 0.0645(2) -0.00122(15) 0.0277(5) Uani 1 1 d . . .
H9 H 0.7703 -0.0051 -0.0011 0.033 Uiso 1 1 calc R . .
C10 C 0.5760(3) 0.09726(18) 0.06689(14) 0.0245(5) Uani 1 1 d . . .
H10 H 0.5814 0.0496 0.1126 0.029 Uiso 1 1 calc R . .
C11 C 0.4595(3) 0.26267(18) 0.00360(12) 0.0178(4) Uani 1 1 d . . .
C12 C 0.3462(2) 0.36815(17) 0.01179(11) 0.0158(4) Uani 1 1 d . . .
Cl5 Cl 0.12702(7) 0.17227(5) 0.84333(3) 0.02467(12) Uani 1 1 d . . .
Cl6 Cl 0.13029(7) 0.37886(4) 0.73160(3) 0.02381(12) Uani 1 1 d . . .
Cl7 Cl 0.44594(6) 0.16972(4) 0.71540(3) 0.02017(11) Uani 1 1 d . . .
Cl8 Cl -0.13798(6) 0.22090(5) 0.69767(3) 0.02300(12) Uani 1 1 d . . .
Si2 Si 0.15177(7) 0.20429(5) 0.71459(3) 0.01709(12) Uani 1 1 d . . .
N3 N 0.1821(2) 0.21841(14) 0.59564(10) 0.0177(4) Uani 1 1 d . . .
N4 N 0.1676(2) 0.04799(14) 0.68671(10) 0.0172(4) Uani 1 1 d . . .
C13 C 0.1807(3) 0.30943(19) 0.55165(13) 0.0233(5) Uani 1 1 d . . .
H13 H 0.1574 0.3794 0.5775 0.028 Uiso 1 1 calc R . .
C14 C 0.2130(3) 0.3039(2) 0.46764(14) 0.0296(5) Uani 1 1 d . . .
H14 H 0.2119 0.3700 0.4375 0.036 Uiso 1 1 calc R . .
C15 C 0.2460(3) 0.2045(2) 0.42859(13) 0.0272(5) Uani 1 1 d . . .
H15 H 0.2694 0.2010 0.3717 0.033 Uiso 1 1 calc R . .
C16 C 0.2449(3) 0.10769(19) 0.47365(13) 0.0220(5) Uani 1 1 d . . .
C17 C 0.2699(3) -0.0009(2) 0.44037(13) 0.0263(5) Uani 1 1 d . . .
H17 H 0.2949 -0.0109 0.3839 0.032 Uiso 1 1 calc R . .
C18 C 0.2587(3) -0.0895(2) 0.48752(14) 0.0280(5) Uani 1 1 d . . .
H18 H 0.2751 -0.1606 0.4635 0.034 Uiso 1 1 calc R . .
C19 C 0.2225(3) -0.07890(18) 0.57328(14) 0.0222(5) Uani 1 1 d . . .
C20 C 0.1977(3) -0.16503(19) 0.62594(15) 0.0256(5) Uani 1 1 d . . .
H20 H 0.2093 -0.2383 0.6063 0.031 Uiso 1 1 calc R . .
C21 C 0.1567(3) -0.14229(19) 0.70588(15) 0.0263(5) Uani 1 1 d . . .
H21 H 0.1372 -0.1998 0.7419 0.032 Uiso 1 1 calc R . .
C22 C 0.1433(3) -0.03517(19) 0.73494(13) 0.0231(5) Uani 1 1 d . . .
H22 H 0.1160 -0.0213 0.7909 0.028 Uiso 1 1 calc R . .
C23 C 0.2033(3) 0.02650(18) 0.60648(12) 0.0179(4) Uani 1 1 d . . .
C24 C 0.2122(3) 0.11958(18) 0.55698(13) 0.0177(4) Uani 1 1 d . . .
N5 N 0.7266(4) 0.3992(2) 0.50248(15) 0.0479(6) Uani 1 1 d . . .
C25 C 0.6565(4) 0.4249(2) 0.56459(16) 0.0339(6) Uani 1 1 d . . .
C26 C 0.5669(4) 0.4606(2) 0.64167(15) 0.0371(6) Uani 1 1 d . . .
H26A H 0.4665 0.5231 0.6331 0.056 Uiso 1 1 calc R . .
H26B H 0.6546 0.4835 0.6770 0.056 Uiso 1 1 calc R . .
H26C H 0.5191 0.3994 0.6670 0.056 Uiso 1 1 calc R . .

loop_
_atom_site_aniso_label
_atom_site_aniso_U_11
_atom_site_aniso_U_22
_atom_site_aniso_U_33
_atom_site_aniso_U_23
_atom_site_aniso_U_13
_atom_site_aniso_U_12
Cl1 0.0412(3) 0.0166(3) 0.0213(3) 0.0017(2) 0.0024(2) 0.0014(2)
Cl2 0.0352(3) 0.0178(3) 0.0202(2) -0.0015(2) 0.0110(2) -0.0015(2)
Cl3 0.0297(3) 0.0222(3) 0.0226(3) -0.0035(2) -0.0076(2) -0.0016(2)
Cl4 0.0196(2) 0.0179(3) 0.0261(3) -0.0025(2) 0.0036(2) -0.00356(19)
Si1 0.0228(3) 0.0147(3) 0.0157(3) -0.0018(2) 0.0025(2) -0.0007(2)
N1 0.0138(7) 0.0169(9) 0.0147(8) -0.0033(7) 0.0005(6) -0.0025(6)
N2 0.0167(8) 0.0193(9) 0.0188(8) -0.0054(7) 0.0001(7) -0.0026(7)
C1 0.0147(9) 0.0200(11) 0.0188(10) -0.0031(8) -0.0003(8) -0.0037(8)
C2 0.0167(9) 0.0170(10) 0.0261(11) 0.0010(9) -0.0049(8) -0.0045(8)
C3 0.0202(10) 0.0261(12) 0.0200(10) 0.0061(9) -0.0069(8) -0.0104(9)
C4 0.0170(9) 0.0248(11) 0.0153(9) -0.0009(8) -0.0032(8) -0.0098(8)
C5 0.0251(11) 0.0400(14) 0.0147(10) 0.0005(9) -0.0011(8) -0.0194(10)
C6 0.0231(11) 0.0417(15) 0.0166(10) -0.0121(10) 0.0054(8) -0.0151(10)
C7 0.0166(10) 0.0300(12) 0.0212(10) -0.0127(9) 0.0034(8) -0.0098(9)
C8 0.0185(10) 0.0328(13) 0.0350(13) -0.0209(11) 0.0087(9) -0.0104(9)
C9 0.0170(10) 0.0229(12) 0.0420(14) -0.0147(11) 0.0035(10) -0.0013(9)
C10 0.0206(10) 0.0186(11) 0.0333(12) -0.0081(9) -0.0013(9) -0.0010(8)
C11 0.0145(9) 0.0221(11) 0.0177(10) -0.0066(8) 0.0003(7) -0.0054(8)
C12 0.0126(9) 0.0220(11) 0.0133(9) -0.0045(8) 0.0001(7) -0.0045(8)
Cl5 0.0241(3) 0.0331(3) 0.0165(2) -0.0036(2) 0.0023(2) -0.0053(2)
Cl6 0.0244(3) 0.0202(3) 0.0255(3) -0.0086(2) 0.0020(2) -0.0010(2)
Cl7 0.0126(2) 0.0227(3) 0.0251(3) -0.0077(2) 0.00077(18) -0.00303(18)
Cl8 0.0125(2) 0.0317(3) 0.0240(3) -0.0051(2) 0.00170(19) -0.0025(2)
Si2 0.0131(3) 0.0206(3) 0.0174(3) -0.0052(2) 0.0023(2) -0.0031(2)
N3 0.0147(8) 0.0194(9) 0.0193(8) -0.0033(7) 0.0027(7) -0.0043(7)
N4 0.0134(8) 0.0205(9) 0.0183(8) -0.0009(7) 0.0005(6) -0.0047(7)
C13 0.0232(11) 0.0203(11) 0.0262(11) -0.0026(9) 0.0001(9) -0.0040(9)
C14 0.0367(13) 0.0292(13) 0.0235(11) 0.0027(10) 0.0043(10) -0.0090(11)
C15 0.0280(12) 0.0354(14) 0.0174(10) -0.0012(10) 0.0013(9) -0.0047(10)
C16 0.0189(10) 0.0257(12) 0.0202(10) -0.0051(9) -0.0025(8) -0.0006(9)
C17 0.0295(12) 0.0280(13) 0.0184(10) -0.0088(9) -0.0014(9) 0.0025(10)
C18 0.0289(12) 0.0242(12) 0.0286(12) -0.0128(10) -0.0041(10) 0.0017(9)
C19 0.0175(10) 0.0205(11) 0.0278(11) -0.0051(9) -0.0037(9) -0.0010(8)
C20 0.0232(11) 0.0173(11) 0.0360(13) -0.0012(10) -0.0090(10) -0.0018(9)
C21 0.0223(11) 0.0227(12) 0.0347(13) 0.0067(10) -0.0038(9) -0.0061(9)
C22 0.0187(10) 0.0279(12) 0.0230(11) 0.0038(9) 0.0003(8) -0.0054(9)
C23 0.0118(9) 0.0219(11) 0.0201(10) -0.0036(8) -0.0009(7) -0.0034(8)
C24 0.0129(9) 0.0203(11) 0.0198(10) -0.0043(8) 0.0021(7) -0.0030(8)
N5 0.0572(16) 0.0401(15) 0.0395(13) -0.0041(11) -0.0004(12) 0.0071(12)
C25 0.0403(14) 0.0228(13) 0.0373(14) -0.0002(11) -0.0037(12) -0.0022(11)
C26 0.0440(15) 0.0308(14) 0.0324(13) -0.0025(11) 0.0051(12) 0.0014(12)

loop_
_atom_type_symbol
_atom_type_description
_atom_type_scat_dispersion_real
_atom_type_scat_dispersion_imag
_atom_type_scat_source
C C 0.0033 0.0016 'International Tables Vol C Tables 4.2.6.8 and 6.1.1.4'
H H 0.0000 0.0000 'International Tables Vol C Tables 4.2.6.8 and 6.1.1.4'
N N 0.0061 0.0033 'International Tables Vol C Tables 4.2.6.8 and 6.1.1.4'
Si Si 0.0817 0.0704 'International Tables Vol C Tables 4.2.6.8 and 6.1.1.4'
Cl Cl 0.1484 0.1585 'International Tables Vol C Tables 4.2.6.8 and 6.1.1.4'

loop_
_geom_angle_atom_site_label_1
_geom_angle_atom_site_label_2
_geom_angle_atom_site_label_3
_geom_angle
_geom_angle_site_symmetry_1
_geom_angle_site_symmetry_3
_geom_angle_publ_flag
N2 Si1 N1 81.84(7) . . ?
N2 Si1 Cl2 173.56(6) . . ?
N1 Si1 Cl2 91.76(5) . . ?
N2 Si1 Cl1 91.78(6) . . ?
N1 Si1 Cl1 173.47(6) . . ?
Cl2 Si1 Cl1 94.64(3) . . ?
N2 Si1 Cl3 86.66(6) . . ?
N1 Si1 Cl3 87.46(6) . . ?
Cl2 Si1 Cl3 92.39(3) . . ?
Cl1 Si1 Cl3 93.57(3) . . ?
N2 Si1 Cl4 87.23(6) . . ?
N1 Si1 Cl4 86.70(5) . . ?
Cl2 Si1 Cl4 93.12(3) . . ?
Cl1 Si1 Cl4 91.65(3) . . ?
Cl3 Si1 Cl4 172.08(3) . . ?
C1 N1 C12 118.07(17) . . ?
C1 N1 Si1 128.63(14) . . ?
C12 N1 Si1 113.30(13) . . ?
C10 N2 C11 118.28(19) . . ?
C10 N2 Si1 128.42(15) . . ?
C11 N2 Si1 113.28(13) . . ?
N1 C1 C2 121.60(19) . . ?
N1 C1 H1 119.2 . . ?
C2 C1 H1 119.2 . . ?
C3 C2 C1 120.5(2) . . ?
C3 C2 H2 119.7 . . ?
C1 C2 H2 119.7 . . ?
C2 C3 C4 119.02(19) . . ?
C2 C3 H3 120.5 . . ?
C4 C3 H3 120.5 . . ?
C12 C4 C3 116.98(19) . . ?
C12 C4 C5 118.0(2) . . ?
C3 C4 C5 125.01(19) . . ?
C6 C5 C4 121.4(2) . . ?
C6 C5 H5 119.3 . . ?
C4 C5 H5 119.3 . . ?
C5 C6 C7 121.4(2) . . ?
C5 C6 H6 119.3 . . ?
C7 C6 H6 119.3 . . ?
C8 C7 C11 116.6(2) . . ?
C8 C7 C6 125.6(2) . . ?
C11 C7 C6 117.8(2) . . ?
C9 C8 C7 119.4(2) . . ?
C9 C8 H8 120.3 . . ?
C7 C8 H8 120.3 . . ?
C8 C9 C10 121.0(2) . . ?
C8 C9 H9 119.5 . . ?
C10 C9 H9 119.5 . . ?
N2 C10 C9 121.0(2) . . ?
N2 C10 H10 119.5 . . ?
C9 C10 H10 119.5 . . ?
N2 C11 C7 123.63(19) . . ?
N2 C11 C12 115.67(18) . . ?
C7 C11 C12 120.63(19) . . ?
N1 C12 C4 123.76(19) . . ?
N1 C12 C11 115.50(17) . . ?
C4 C12 C11 120.68(18) . . ?
N4 Si2 N3 81.91(7) . . ?
N4 Si2 Cl6 173.88(6) . . ?
N3 Si2 Cl6 92.15(6) . . ?
N4 Si2 Cl7 87.29(5) . . ?
N3 Si2 Cl7 86.06(5) . . ?
Cl6 Si2 Cl7 93.79(3) . . ?
N4 Si2 Cl5 92.91(6) . . ?
N3 Si2 Cl5 174.63(6) . . ?
Cl6 Si2 Cl5 93.06(3) . . ?
Cl7 Si2 Cl5 92.33(3) . . ?
N4 Si2 Cl8 85.42(5) . . ?
N3 Si2 Cl8 87.47(5) . . ?
Cl6 Si2 Cl8 92.88(3) . . ?
Cl7 Si2 Cl8 170.87(4) . . ?
Cl5 Si2 Cl8 93.53(3) . . ?
C13 N3 C24 118.31(18) . . ?
C13 N3 Si2 128.58(16) . . ?
C24 N3 Si2 113.09(13) . . ?
C22 N4 C23 118.00(19) . . ?
C22 N4 Si2 128.48(15) . . ?
C23 N4 Si2 113.49(14) . . ?
N3 C13 C14 121.1(2) . . ?
N3 C13 H13 119.5 . . ?
C14 C13 H13 119.5 . . ?
C15 C14 C13 120.8(2) . . ?
C15 C14 H14 119.6 . . ?
C13 C14 H14 119.6 . . ?
C14 C15 C16 119.0(2) . . ?
C14 C15 H15 120.5 . . ?
C16 C15 H15 120.5 . . ?
C24 C16 C15 117.0(2) . . ?
C24 C16 C17 118.1(2) . . ?
C15 C16 C17 124.9(2) . . ?
C18 C17 C16 121.3(2) . . ?
C18 C17 H17 119.3 . . ?
C16 C17 H17 119.3 . . ?
C17 C18 C19 121.5(2) . . ?
C17 C18 H18 119.3 . . ?
C19 C18 H18 119.3 . . ?
C23 C19 C20 117.2(2) . . ?
C23 C19 C18 117.5(2) . . ?
C20 C19 C18 125.3(2) . . ?
C21 C20 C19 119.1(2) . . ?
C21 C20 H20 120.4 . . ?
C19 C20 H20 120.4 . . ?
C20 C21 C22 120.4(2) . . ?
C20 C21 H21 119.8 . . ?
C22 C21 H21 119.8 . . ?
N4 C22 C21 121.9(2) . . ?
N4 C22 H22 119.1 . . ?
C21 C22 H22 119.1 . . ?
N4 C23 C19 123.34(19) . . ?
N4 C23 C24 115.56(19) . . ?
C19 C23 C24 121.04(19) . . ?
N3 C24 C16 123.78(19) . . ?
N3 C24 C23 115.63(18) . . ?
C16 C24 C23 120.6(2) . . ?
N5 C25 C26 178.2(3) . . ?
C25 C26 H26A 109.5 . . ?
C25 C26 H26B 109.5 . . ?
H26A C26 H26B 109.5 . . ?
C25 C26 H26C 109.5 . . ?
H26A C26 H26C 109.5 . . ?
H26B C26 H26C 109.5 . . ?

loop_
_geom_bond_atom_site_label_1
_geom_bond_atom_site_label_2
_geom_bond_distance
_geom_bond_site_symmetry_2
_geom_bond_publ_flag
Cl1 Si1 2.1438(8) . ?
Cl2 Si1 2.1431(8) . ?
Cl3 Si1 2.1850(8) . ?
Cl4 Si1 2.2053(8) . ?
Si1 N2 1.9714(18) . ?
Si1 N1 1.9734(17) . ?
N1 C1 1.337(3) . ?
N1 C12 1.356(2) . ?
N2 C10 1.338(3) . ?
N2 C11 1.356(3) . ?
C1 C2 1.398(3) . ?
C1 H1 0.9500 . ?
C2 C3 1.367(3) . ?
C2 H2 0.9500 . ?
C3 C4 1.410(3) . ?
C3 H3 0.9500 . ?
C4 C12 1.396(3) . ?
C4 C5 1.430(3) . ?
C5 C6 1.352(3) . ?
C5 H5 0.9500 . ?
C6 C7 1.427(3) . ?
C6 H6 0.9500 . ?
C7 C8 1.403(3) . ?
C7 C11 1.405(3) . ?
C8 C9 1.359(3) . ?
C8 H8 0.9500 . ?
C9 C10 1.398(3) . ?
C9 H9 0.9500 . ?
C10 H10 0.9500 . ?
C11 C12 1.413(3) . ?
Cl5 Si2 2.1697(8) . ?
Cl6 Si2 2.1476(9) . ?
Cl7 Si2 2.1632(7) . ?
Cl8 Si2 2.1704(8) . ?
Si2 N4 1.9666(19) . ?
Si2 N3 1.9825(18) . ?
N3 C13 1.329(3) . ?
N3 C24 1.358(3) . ?
N4 C22 1.328(3) . ?
N4 C23 1.363(3) . ?
C13 C14 1.402(3) . ?
C13 H13 0.9500 . ?
C14 C15 1.367(3) . ?
C14 H14 0.9500 . ?
C15 C16 1.401(3) . ?
C15 H15 0.9500 . ?
C16 C24 1.395(3) . ?
C16 C17 1.429(3) . ?
C17 C18 1.349(3) . ?
C17 H17 0.9500 . ?
C18 C19 1.437(3) . ?
C18 H18 0.9500 . ?
C19 C23 1.396(3) . ?
C19 C20 1.401(3) . ?
C20 C21 1.366(3) . ?
C20 H20 0.9500 . ?
C21 C22 1.395(3) . ?
C21 H21 0.9500 . ?
C22 H22 0.9500 . ?
C23 C24 1.413(3) . ?
N5 C25 1.155(3) . ?
C25 C26 1.450(4) . ?
C26 H26A 0.9800 . ?
C26 H26B 0.9800 . ?
C26 H26C 0.9800 . ?

loop_
_geom_torsion_atom_site_label_1
_geom_torsion_atom_site_label_2
_geom_torsion_atom_site_label_3
_geom_torsion_atom_site_label_4
_geom_torsion
_geom_torsion_site_symmetry_1
_geom_torsion_site_symmetry_2
_geom_torsion_site_symmetry_3
_geom_torsion_site_symmetry_4
_geom_torsion_publ_flag
N2 Si1 N1 C1 -174.29(18) . . . . ?
Cl2 Si1 N1 C1 5.02(17) . . . . ?
Cl3 Si1 N1 C1 -87.30(17) . . . . ?
Cl4 Si1 N1 C1 98.04(17) . . . . ?
N2 Si1 N1 C12 5.65(14) . . . . ?
Cl2 Si1 N1 C12 -175.05(13) . . . . ?
Cl3 Si1 N1 C12 92.64(13) . . . . ?
Cl4 Si1 N1 C12 -82.02(13) . . . . ?
N1 Si1 N2 C10 173.33(19) . . . . ?
Cl1 Si1 N2 C10 -8.04(19) . . . . ?
Cl3 Si1 N2 C10 85.43(18) . . . . ?
Cl4 Si1 N2 C10 -99.61(18) . . . . ?
N1 Si1 N2 C11 -5.28(14) . . . . ?
Cl1 Si1 N2 C11 173.34(14) . . . . ?
Cl3 Si1 N2 C11 -93.19(14) . . . . ?
Cl4 Si1 N2 C11 81.78(14) . . . . ?
C12 N1 C1 C2 1.4(3) . . . . ?
Si1 N1 C1 C2 -178.70(14) . . . . ?
N1 C1 C2 C3 1.0(3) . . . . ?
C1 C2 C3 C4 -2.5(3) . . . . ?
C2 C3 C4 C12 1.6(3) . . . . ?
C2 C3 C4 C5 -176.75(19) . . . . ?
C12 C4 C5 C6 -3.5(3) . . . . ?
C3 C4 C5 C6 174.8(2) . . . . ?
C4 C5 C6 C7 1.7(3) . . . . ?
C5 C6 C7 C8 -177.3(2) . . . . ?
C5 C6 C7 C11 1.3(3) . . . . ?
C11 C7 C8 C9 -1.2(3) . . . . ?
C6 C7 C8 C9 177.3(2) . . . . ?
C7 C8 C9 C10 1.7(3) . . . . ?
C11 N2 C10 C9 -2.0(3) . . . . ?
Si1 N2 C10 C9 179.45(16) . . . . ?
C8 C9 C10 N2 0.0(3) . . . . ?
C10 N2 C11 C7 2.5(3) . . . . ?
Si1 N2 C11 C7 -178.77(16) . . . . ?
C10 N2 C11 C12 -174.70(18) . . . . ?
Si1 N2 C11 C12 4.1(2) . . . . ?
C8 C7 C11 N2 -0.8(3) . . . . ?
C6 C7 C11 N2 -179.49(19) . . . . ?
C8 C7 C11 C12 176.19(19) . . . . ?
C6 C7 C11 C12 -2.5(3) . . . . ?
C1 N1 C12 C4 -2.3(3) . . . . ?
Si1 N1 C12 C4 177.75(16) . . . . ?
C1 N1 C12 C11 174.86(18) . . . . ?
Si1 N1 C12 C11 -5.1(2) . . . . ?
C3 C4 C12 N1 0.8(3) . . . . ?
C5 C4 C12 N1 179.28(18) . . . . ?
C3 C4 C12 C11 -176.20(18) . . . . ?
C5 C4 C12 C11 2.3(3) . . . . ?
N2 C11 C12 N1 0.7(3) . . . . ?
C7 C11 C12 N1 -176.57(18) . . . . ?
N2 C11 C12 C4 177.94(18) . . . . ?
C7 C11 C12 C4 0.7(3) . . . . ?
N4 Si2 N3 C13 176.74(18) . . . . ?
Cl6 Si2 N3 C13 -1.78(18) . . . . ?
Cl7 Si2 N3 C13 -95.44(17) . . . . ?
Cl8 Si2 N3 C13 91.01(17) . . . . ?
N4 Si2 N3 C24 -4.94(13) . . . . ?
Cl6 Si2 N3 C24 176.54(13) . . . . ?
Cl7 Si2 N3 C24 82.88(13) . . . . ?
Cl8 Si2 N3 C24 -90.67(13) . . . . ?
N3 Si2 N4 C22 -173.40(18) . . . . ?
Cl7 Si2 N4 C22 100.20(17) . . . . ?
Cl5 Si2 N4 C22 8.01(17) . . . . ?
Cl8 Si2 N4 C22 -85.31(17) . . . . ?
N3 Si2 N4 C23 4.57(13) . . . . ?
Cl7 Si2 N4 C23 -81.82(13) . . . . ?
Cl5 Si2 N4 C23 -174.02(13) . . . . ?
Cl8 Si2 N4 C23 92.66(13) . . . . ?
C24 N3 C13 C14 -1.3(3) . . . . ?
Si2 N3 C13 C14 176.97(16) . . . . ?
N3 C13 C14 C15 0.3(4) . . . . ?
C13 C14 C15 C16 0.8(3) . . . . ?
C14 C15 C16 C24 -1.0(3) . . . . ?
C14 C15 C16 C17 177.4(2) . . . . ?
C24 C16 C17 C18 1.4(3) . . . . ?
C15 C16 C17 C18 -176.9(2) . . . . ?
C16 C17 C18 C19 -0.5(4) . . . . ?
C17 C18 C19 C23 -1.4(3) . . . . ?
C17 C18 C19 C20 175.9(2) . . . . ?
C23 C19 C20 C21 0.0(3) . . . . ?
C18 C19 C20 C21 -177.3(2) . . . . ?
C19 C20 C21 C22 -1.3(3) . . . . ?
C23 N4 C22 C21 1.2(3) . . . . ?
Si2 N4 C22 C21 179.09(15) . . . . ?
C20 C21 C22 N4 0.7(3) . . . . ?
C22 N4 C23 C19 -2.6(3) . . . . ?
Si2 N4 C23 C19 179.21(15) . . . . ?
C22 N4 C23 C24 174.72(17) . . . . ?
Si2 N4 C23 C24 -3.5(2) . . . . ?
C20 C19 C23 N4 2.0(3) . . . . ?
C18 C19 C23 N4 179.54(18) . . . . ?
C20 C19 C23 C24 -175.17(19) . . . . ?
C18 C19 C23 C24 2.4(3) . . . . ?
C13 N3 C24 C16 1.1(3) . . . . ?
Si2 N3 C24 C16 -177.40(16) . . . . ?
C13 N3 C24 C23 -177.01(18) . . . . ?
Si2 N3 C24 C23 4.5(2) . . . . ?
C15 C16 C24 N3 0.0(3) . . . . ?
C17 C16 C24 N3 -178.43(18) . . . . ?
C15 C16 C24 C23 178.05(19) . . . . ?
C17 C16 C24 C23 -0.4(3) . . . . ?
N4 C23 C24 N3 -0.7(3) . . . . ?
C19 C23 C24 N3 176.68(17) . . . . ?
N4 C23 C24 C16 -178.88(18) . . . . ?
C19 C23 C24 C16 -1.5(3) . . . . ?
